data_7014449
loop_
_publ_author_name
'Reguillo-Carmona, R.'
'Anti\~nolo, A.'
'Garc\'ia-Yuste, S.'
'L\'opez-Solera, I.'
'Otero, A.'

_publ_section_title
;
 Lewis base character of the phosphorus atom in phosphanido-niobocene
 complexes. Synthesis of new early--early homo- and heterobimetallic
 entities
;
_journal_issue 11
_journal_name_full 'Dalton Transactions'
_journal_page_first 2622
_journal_paper_doi 10.1039/c0dt00865f
_journal_volume 40
_journal_year 2011
_chemical_formula_sum 'C41 H53 Cl5 N Nb2 O2 P Si2'
_chemical_formula_weight 1042.06
_chemical_name_systematic
;
?
;
_space_group_IT_number 2
_symmetry_cell_setting triclinic
_symmetry_space_group_name_Hall '-P 1'
_symmetry_space_group_name_H-M 'P -1'
_atom_sites_solution_hydrogens geom
_atom_sites_solution_primary direct
_atom_sites_solution_secondary difmap
_audit_creation_method SHELXL-97
_cell_angle_alpha 90.091(2)
_cell_angle_beta 93.465(2)
_cell_angle_gamma 90.778(3)
_cell_formula_units_Z 2
_cell_length_a 12.0250(18)
_cell_length_b 12.1588(18)
_cell_length_c 15.964(2)
_cell_measurement_temperature 180(2)
_cell_volume 2329.6(6)
_computing_cell_refinement 'Bruker SAINT'
_computing_data_collection 'Bruker APEX'
_computing_data_reduction 'Bruker SHELXTL'
_computing_molecular_graphics 'Bruker SHELXTL'
_computing_publication_material 'Bruker SHELXTL'
_computing_structure_refinement 'SHELXL-97 (Sheldrick, 1997)'
_computing_structure_solution 'SHELXS-97 (Sheldrick, 1990)'
_diffrn_ambient_temperature 180(2)
_diffrn_measured_fraction_theta_full 0.963
_diffrn_measured_fraction_theta_max 0.963
_diffrn_measurement_device_type 'CCD area detector'
_diffrn_measurement_method 'omega scan'
_diffrn_radiation_monochromator graphite
_diffrn_radiation_source 'fine-focus sealed tube'
_diffrn_radiation_type MoK\a
_diffrn_radiation_wavelength 0.71073
_diffrn_reflns_av_R_equivalents 0.0503
_diffrn_reflns_av_sigmaI/netI 0.0740
_diffrn_reflns_limit_h_max 12
_diffrn_reflns_limit_h_min -12
_diffrn_reflns_limit_k_max 12
_diffrn_reflns_limit_k_min -12
_diffrn_reflns_limit_l_max 16
_diffrn_reflns_limit_l_min -16
_diffrn_reflns_number 10199
_diffrn_reflns_theta_full 21.29
_diffrn_reflns_theta_max 21.29
_diffrn_reflns_theta_min 2.06
_exptl_absorpt_coefficient_mu 0.899
_exptl_absorpt_correction_T_max 1
_exptl_absorpt_correction_T_min 0.746808
_exptl_absorpt_correction_type multi-scan
_exptl_absorpt_process_details SADABS
_exptl_crystal_colour Red
_exptl_crystal_density_diffrn 1.486
_exptl_crystal_density_method 'not measured'
_exptl_crystal_description Prismatic
_exptl_crystal_F_000 1064
_exptl_crystal_size_max 0.53
_exptl_crystal_size_mid 0.25
_exptl_crystal_size_min 0.18
_refine_diff_density_max 0.972
_refine_diff_density_min -1.300
_refine_diff_density_rms 0.116
_refine_ls_extinction_method none
_refine_ls_goodness_of_fit_ref 1.314
_refine_ls_hydrogen_treatment constr
_refine_ls_matrix_type full
_refine_ls_number_parameters 495
_refine_ls_number_reflns 5041
_refine_ls_number_restraints 0
_refine_ls_restrained_S_all 1.314
_refine_ls_R_factor_all 0.0952
_refine_ls_R_factor_gt 0.0759
_refine_ls_shift/su_max 0.029
_refine_ls_shift/su_mean 0.000
_refine_ls_structure_factor_coef Fsqd
_refine_ls_weighting_details 'calc w=1/[\s^2^(Fo^2^)+(0.1000P)^2^+0.5549P] where P=(Fo^2^+2Fc^2^)/3'
_refine_ls_weighting_scheme calc
_refine_ls_wR_factor_gt 0.2044
_refine_ls_wR_factor_ref 0.2156
_reflns_number_gt 3899
_reflns_number_total 5041
_reflns_threshold_expression >2sigma(I)
_cod_data_source_file C0DT00865F.TXT
_cod_data_source_block 12
_cod_depositor_comments
;
The following automatic conversions were performed:
'_symmetry_cell_setting' value 'Triclinic' changed to 'triclinic'
according to '/home/saulius/struct/CIF-dictionaries/cif_core.dic'
dictionary named 'cif_core.dic' version 2.4.1 from 2010-06-29.

Automatic conversion script
Id: cif_fix_enum 1555 2011-01-17 13:19:09Z saulius 
;
_cod_original_cell_volume 2329.5(6)
_cod_original_sg_symbol_H-M P-1
_cod_database_code 7014449

loop_
_symmetry_equiv_pos_as_xyz
'x, y, z'
'-x, -y, -z'

loop_
_atom_site_label
_atom_site_type_symbol
_atom_site_fract_x
_atom_site_fract_y
_atom_site_fract_z
_atom_site_U_iso_or_equiv
_atom_site_adp_type
_atom_site_occupancy
_atom_site_symmetry_multiplicity
_atom_site_calc_flag
_atom_site_refinement_flags
_atom_site_disorder_assembly
_atom_site_disorder_group
Nb1 Nb 0.55447(8) 0.34388(8) 0.27953(6) 0.0362(4) Uani 1 1 d . . .
Nb2 Nb 0.77825(9) 0.81337(10) 0.15043(7) 0.0544(4) Uani 1 1 d . . .
Cl1 Cl 0.5052(4) 0.0433(4) 0.3476(3) 0.1186(16) Uani 1 1 d . . .
Cl2 Cl 0.5938(3) 0.8541(4) 0.1864(2) 0.1039(16) Uani 1 1 d . . .
Cl3 Cl 0.8446(3) 0.9619(3) 0.23867(18) 0.0634(9) Uani 1 1 d . . .
Cl4 Cl 0.9531(3) 0.8098(3) 0.0900(2) 0.0637(9) Uani 1 1 d . . .
Cl5 Cl 0.7020(3) 0.6965(3) 0.0382(2) 0.0903(13) Uani 1 1 d . . .
Si1 Si 0.3405(3) 0.5745(3) 0.18305(19) 0.0428(8) Uani 1 1 d . . .
Si2 Si 0.8611(3) 0.3571(3) 0.2177(3) 0.0636(11) Uani 1 1 d . . .
P1 P 0.4274(2) 0.1889(2) 0.32541(17) 0.0426(8) Uani 1 1 d . . .
O1 O 0.8019(9) 0.7132(8) 0.2224(6) 0.091(3) Uani 1 1 d . . .
O2 O 0.7454(6) 0.9590(6) 0.0518(4) 0.0463(19) Uani 1 1 d . . .
N1 N 0.7286(8) 0.2654(8) 0.4345(6) 0.047(2) Uani 1 1 d . . .
C1 C 0.6667(10) 0.2885(8) 0.3782(8) 0.045(3) Uani 1 1 d . . .
C2 C 0.2079(10) 0.4927(12) 0.1712(10) 0.088(5) Uani 1 1 d . . .
H2A H 0.2190 0.4286 0.1376 0.131 Uiso 1 1 calc R . .
H2B H 0.1506 0.5368 0.1443 0.131 Uiso 1 1 calc R . .
H2C H 0.1859 0.4705 0.2255 0.131 Uiso 1 1 calc R . .
C3 C 0.3125(12) 0.7119(11) 0.2317(8) 0.072(4) Uani 1 1 d . . .
H3A H 0.2774 0.7008 0.2835 0.108 Uiso 1 1 calc R . .
H3B H 0.2643 0.7535 0.1940 0.108 Uiso 1 1 calc R . .
H3C H 0.3816 0.7514 0.2425 0.108 Uiso 1 1 calc R . .
C4 C 0.4055(11) 0.5905(11) 0.0824(7) 0.065(4) Uani 1 1 d . . .
H4A H 0.4807 0.6169 0.0924 0.098 Uiso 1 1 calc R . .
H4B H 0.3640 0.6422 0.0480 0.098 Uiso 1 1 calc R . .
H4C H 0.4057 0.5207 0.0542 0.098 Uiso 1 1 calc R . .
C5 C 0.8783(13) 0.4840(13) 0.2834(15) 0.149(9) Uani 1 1 d . . .
H5A H 0.8356 0.5423 0.2573 0.223 Uiso 1 1 calc R . .
H5B H 0.9555 0.5054 0.2885 0.223 Uiso 1 1 calc R . .
H5C H 0.8524 0.4697 0.3381 0.223 Uiso 1 1 calc R . .
C6 C 0.9124(14) 0.375(2) 0.1147(11) 0.160(11) Uani 1 1 d . . .
H6A H 0.9380 0.3063 0.0946 0.240 Uiso 1 1 calc R . .
H6B H 0.9730 0.4278 0.1176 0.240 Uiso 1 1 calc R . .
H6C H 0.8536 0.4018 0.0770 0.240 Uiso 1 1 calc R . .
C7 C 0.9373(11) 0.2482(12) 0.2758(10) 0.088(5) Uani 1 1 d . . .
H7A H 0.9100 0.2415 0.3309 0.132 Uiso 1 1 calc R . .
H7B H 1.0154 0.2666 0.2805 0.132 Uiso 1 1 calc R . .
H7C H 0.9264 0.1796 0.2464 0.132 Uiso 1 1 calc R . .
C11 C 0.4390(8) 0.5083(8) 0.2642(6) 0.034(3) Uani 1 1 d . . .
C12 C 0.4060(9) 0.4474(9) 0.3336(6) 0.040(3) Uani 1 1 d . . .
H12 H 0.3306 0.4196 0.3416 0.048 Uiso 1 1 calc R . .
C13 C 0.4982(11) 0.4428(9) 0.3937(7) 0.051(3) Uani 1 1 d . . .
H13 H 0.4949 0.4138 0.4508 0.061 Uiso 1 1 calc R . .
C14 C 0.5887(11) 0.4994(9) 0.3636(8) 0.055(3) Uani 1 1 d . . .
H14 H 0.6586 0.5183 0.3954 0.066 Uiso 1 1 calc R . .
C15 C 0.5527(9) 0.5399(9) 0.2823(7) 0.046(3) Uani 1 1 d . . .
H15 H 0.5965 0.5883 0.2475 0.055 Uiso 1 1 calc R . .
C21 C 0.7105(9) 0.3175(9) 0.1991(7) 0.041(3) Uani 1 1 d . . .
C22 C 0.6286(9) 0.3743(9) 0.1498(7) 0.044(3) Uani 1 1 d . . .
H22 H 0.6401 0.4472 0.1255 0.053 Uiso 1 1 calc R . .
C23 C 0.5340(9) 0.3070(9) 0.1314(6) 0.043(3) Uani 1 1 d . . .
H23 H 0.4696 0.3251 0.0936 0.051 Uiso 1 1 calc R . .
C24 C 0.5551(9) 0.2066(10) 0.1684(7) 0.047(3) Uani 1 1 d . . .
H24 H 0.5063 0.1414 0.1632 0.056 Uiso 1 1 calc R . .
C25 C 0.6597(9) 0.2110(9) 0.2098(6) 0.042(3) Uani 1 1 d . . .
H25 H 0.6969 0.1483 0.2373 0.051 Uiso 1 1 calc R . .
C31 C 0.8086(8) 0.2392(9) 0.4978(6) 0.039(3) Uani 1 1 d . . .
C32 C 0.8384(9) 0.1324(10) 0.5074(7) 0.049(3) Uani 1 1 d . . .
C33 C 0.9196(10) 0.1085(11) 0.5710(8) 0.059(3) Uani 1 1 d . . .
H33 H 0.9416 0.0361 0.5798 0.071 Uiso 1 1 calc R . .
C34 C 0.9661(10) 0.1893(12) 0.6195(8) 0.065(4) Uani 1 1 d . . .
H34 H 1.0220 0.1720 0.6599 0.078 Uiso 1 1 calc R . .
C35 C 0.9325(11) 0.2991(12) 0.6107(8) 0.066(4) Uani 1 1 d . . .
H35 H 0.9633 0.3536 0.6461 0.080 Uiso 1 1 calc R . .
C36 C 0.8530(10) 0.3239(11) 0.5485(7) 0.053(3) Uani 1 1 d . . .
C37 C 0.7868(11) 0.0426(10) 0.4531(7) 0.064(4) Uani 1 1 d . . .
H37A H 0.7073 0.0436 0.4558 0.096 Uiso 1 1 calc R . .
H37B H 0.8144 -0.0272 0.4725 0.096 Uiso 1 1 calc R . .
H37C H 0.8057 0.0538 0.3961 0.096 Uiso 1 1 calc R . .
C38 C 0.8132(14) 0.4398(11) 0.5366(9) 0.092(5) Uani 1 1 d . . .
H38A H 0.8346 0.4670 0.4834 0.138 Uiso 1 1 calc R . .
H38B H 0.8461 0.4856 0.5807 0.138 Uiso 1 1 calc R . .
H38C H 0.7335 0.4410 0.5381 0.138 Uiso 1 1 calc R . .
C41 C 0.3684(12) 0.2068(10) 0.4282(7) 0.055(4) Uani 1 1 d . . .
C42 C 0.2606(13) 0.2395(9) 0.4345(9) 0.067(4) Uani 1 1 d . . .
H42 H 0.2161 0.2474 0.3852 0.080 Uiso 1 1 calc R . .
C43 C 0.2142(17) 0.2613(10) 0.5099(11) 0.091(6) Uani 1 1 d . . .
H43 H 0.1416 0.2857 0.5130 0.109 Uiso 1 1 calc R . .
C44 C 0.284(2) 0.2442(14) 0.5799(12) 0.115(9) Uani 1 1 d . . .
H44 H 0.2545 0.2564 0.6316 0.138 Uiso 1 1 calc R . .
C45 C 0.390(2) 0.2116(15) 0.5810(11) 0.100(7) Uani 1 1 d . . .
H45 H 0.4316 0.2010 0.6310 0.120 Uiso 1 1 calc R . .
C46 C 0.4348(14) 0.1939(11) 0.5011(8) 0.078(5) Uani 1 1 d . . .
H46 H 0.5088 0.1737 0.4983 0.093 Uiso 1 1 calc R . .
C51 C 0.3095(9) 0.1395(9) 0.2607(7) 0.042(3) Uani 1 1 d . . .
C52 C 0.2700(9) 0.1989(9) 0.1922(7) 0.044(3) Uani 1 1 d . . .
H52 H 0.3063 0.2638 0.1781 0.053 Uiso 1 1 calc R . .
C53 C 0.1761(9) 0.1628(11) 0.1434(7) 0.057(4) Uani 1 1 d . . .
H53 H 0.1506 0.2023 0.0965 0.068 Uiso 1 1 calc R . .
C54 C 0.1227(10) 0.0695(12) 0.1655(9) 0.062(4) Uani 1 1 d . . .
H54 H 0.0595 0.0465 0.1333 0.074 Uiso 1 1 calc R . .
C55 C 0.1572(10) 0.0090(12) 0.2317(8) 0.062(4) Uani 1 1 d . . .
H55 H 0.1185 -0.0548 0.2448 0.075 Uiso 1 1 calc R . .
C56 C 0.2503(10) 0.0418(10) 0.2803(7) 0.059(3) Uani 1 1 d . . .
H56 H 0.2746 -0.0003 0.3263 0.070 Uiso 1 1 calc R . .
C61 C 0.8223(9) 1.0517(9) 0.0373(7) 0.050(3) Uani 1 1 d . . .
H61A H 0.8839 1.0274 0.0057 0.060 Uiso 1 1 calc R . .
H61B H 0.8520 1.0823 0.0904 0.060 Uiso 1 1 calc R . .
C62 C 0.7562(10) 1.1353(11) -0.0109(8) 0.066(4) Uani 1 1 d . . .
H62A H 0.8004 1.1705 -0.0524 0.079 Uiso 1 1 calc R . .
H62B H 0.7298 1.1913 0.0261 0.079 Uiso 1 1 calc R . .
C63 C 0.6610(11) 1.0718(12) -0.0522(8) 0.071(4) Uani 1 1 d . . .
H63A H 0.5963 1.1180 -0.0613 0.085 Uiso 1 1 calc R . .
H63B H 0.6808 1.0426 -0.1058 0.085 Uiso 1 1 calc R . .
C64 C 0.6383(9) 0.9816(10) 0.0068(7) 0.050(3) Uani 1 1 d . . .
H64A H 0.5838 1.0039 0.0456 0.061 Uiso 1 1 calc R . .
H64B H 0.6102 0.9168 -0.0234 0.061 Uiso 1 1 calc R . .

loop_
_atom_site_aniso_label
_atom_site_aniso_U_11
_atom_site_aniso_U_22
_atom_site_aniso_U_33
_atom_site_aniso_U_23
_atom_site_aniso_U_13
_atom_site_aniso_U_12
Nb1 0.0405(6) 0.0333(6) 0.0340(6) -0.0038(4) -0.0062(5) 0.0019(5)
Nb2 0.0545(8) 0.0660(9) 0.0412(7) 0.0160(6) -0.0059(5) -0.0126(6)
Cl1 0.118(4) 0.093(3) 0.143(4) -0.008(3) -0.002(3) 0.000(3)
Cl2 0.050(2) 0.203(5) 0.059(2) 0.046(3) 0.0073(18) -0.012(3)
Cl3 0.075(2) 0.073(2) 0.0417(18) -0.0030(16) -0.0102(16) 0.0211(18)
Cl4 0.056(2) 0.065(2) 0.070(2) -0.0072(17) -0.0024(17) 0.0048(17)
Cl5 0.109(3) 0.089(3) 0.069(2) 0.004(2) -0.016(2) -0.050(2)
Si1 0.0430(19) 0.041(2) 0.0445(19) 0.0082(15) 0.0006(15) -0.0012(15)
Si2 0.042(2) 0.061(3) 0.087(3) -0.012(2) 0.0006(19) -0.0081(18)
P1 0.0532(19) 0.0409(19) 0.0329(17) -0.0003(13) -0.0026(14) -0.0032(15)
O1 0.118(8) 0.077(7) 0.075(7) 0.027(5) -0.009(6) -0.006(6)
O2 0.041(4) 0.061(5) 0.035(4) 0.014(4) -0.006(4) -0.005(4)
N1 0.057(6) 0.045(6) 0.037(6) -0.001(5) -0.010(6) 0.015(5)
C1 0.064(8) 0.020(6) 0.051(8) -0.010(6) 0.014(7) 0.001(6)
C2 0.045(8) 0.067(10) 0.147(15) 0.029(10) -0.017(9) 0.001(7)
C3 0.087(10) 0.063(9) 0.065(9) 0.018(7) -0.008(8) 0.022(8)
C4 0.082(9) 0.071(9) 0.044(8) 0.011(7) 0.003(7) 0.016(8)
C5 0.069(11) 0.066(12) 0.31(3) -0.084(15) -0.017(14) -0.014(9)
C6 0.060(11) 0.31(3) 0.110(15) 0.064(17) -0.007(10) -0.071(15)
C7 0.059(9) 0.077(11) 0.126(14) 0.002(9) -0.005(9) 0.006(8)
C11 0.043(7) 0.019(6) 0.041(7) 0.001(5) 0.005(5) -0.003(5)
C12 0.046(7) 0.042(7) 0.034(6) 0.006(5) 0.014(6) 0.015(5)
C13 0.073(9) 0.037(7) 0.041(7) -0.001(5) -0.009(7) 0.017(7)
C14 0.064(9) 0.033(7) 0.064(9) -0.012(6) -0.028(7) 0.006(6)
C15 0.042(7) 0.036(7) 0.058(8) 0.003(6) -0.004(6) 0.000(5)
C21 0.037(7) 0.046(8) 0.041(7) -0.003(5) 0.004(5) 0.015(6)
C22 0.048(7) 0.043(7) 0.041(7) -0.009(6) 0.009(6) -0.007(6)
C23 0.044(7) 0.055(8) 0.029(6) -0.009(6) 0.001(5) 0.001(6)
C24 0.053(8) 0.042(8) 0.045(7) -0.006(6) 0.004(6) -0.001(6)
C25 0.038(7) 0.043(8) 0.045(7) 0.001(5) -0.001(6) 0.005(6)
C31 0.040(7) 0.048(8) 0.027(6) -0.010(5) -0.007(5) 0.008(6)
C32 0.044(7) 0.050(9) 0.054(8) 0.021(6) 0.003(6) 0.011(6)
C33 0.064(9) 0.050(8) 0.064(9) 0.023(7) 0.002(7) 0.003(7)
C34 0.059(8) 0.076(11) 0.056(9) 0.032(8) -0.019(7) 0.000(8)
C35 0.066(9) 0.072(11) 0.057(9) 0.002(7) -0.020(7) -0.016(8)
C36 0.048(7) 0.066(9) 0.043(7) -0.002(6) -0.009(6) 0.004(7)
C37 0.092(10) 0.046(8) 0.054(8) -0.003(6) 0.002(7) 0.012(7)
C38 0.139(14) 0.044(9) 0.089(11) -0.018(8) -0.035(10) 0.019(9)
C41 0.085(10) 0.047(8) 0.033(7) 0.003(6) 0.011(7) -0.030(7)
C42 0.101(12) 0.032(8) 0.070(10) 0.000(6) 0.033(9) -0.024(8)
C43 0.161(17) 0.040(9) 0.080(12) -0.002(8) 0.079(13) -0.002(9)
C44 0.25(3) 0.045(11) 0.056(13) -0.017(9) 0.069(18) -0.061(15)
C45 0.18(2) 0.077(13) 0.042(11) -0.006(8) -0.009(13) -0.047(14)
C46 0.126(13) 0.055(9) 0.049(9) 0.000(7) -0.021(9) -0.028(9)
C51 0.050(7) 0.038(7) 0.038(7) -0.002(6) 0.010(6) -0.009(6)
C52 0.045(7) 0.044(7) 0.046(7) 0.008(6) 0.014(6) 0.001(6)
C53 0.037(7) 0.088(10) 0.045(7) -0.024(7) -0.007(6) -0.013(7)
C54 0.034(7) 0.088(11) 0.062(9) -0.029(8) 0.002(7) -0.024(8)
C55 0.059(9) 0.080(10) 0.046(8) -0.015(7) -0.002(7) -0.032(8)
C56 0.072(9) 0.059(9) 0.045(8) 0.001(6) 0.003(7) 0.006(7)
C61 0.048(7) 0.054(8) 0.047(7) 0.017(6) -0.006(6) -0.013(6)
C62 0.059(8) 0.072(10) 0.065(9) 0.007(7) -0.003(7) 0.003(8)
C63 0.058(9) 0.102(12) 0.053(8) 0.026(8) 0.002(7) 0.014(8)
C64 0.035(7) 0.063(9) 0.051(8) 0.000(6) -0.011(6) 0.004(6)

loop_
_atom_type_symbol
_atom_type_description
_atom_type_scat_dispersion_real
_atom_type_scat_dispersion_imag
_atom_type_scat_source
C C 0.0033 0.0016 'International Tables Vol C Tables 4.2.6.8 and 6.1.1.4'
H H 0.0000 0.0000 'International Tables Vol C Tables 4.2.6.8 and 6.1.1.4'
N N 0.0061 0.0033 'International Tables Vol C Tables 4.2.6.8 and 6.1.1.4'
Si Si 0.0817 0.0704 'International Tables Vol C Tables 4.2.6.8 and 6.1.1.4'
P P 0.1023 0.0942 'International Tables Vol C Tables 4.2.6.8 and 6.1.1.4'
Cl Cl 0.1484 0.1585 'International Tables Vol C Tables 4.2.6.8 and 6.1.1.4'
Nb Nb -2.0727 0.6215 'International Tables Vol C Tables 4.2.6.8 and 6.1.1.4'
O O 0.0106 0.0060 'International Tables Vol C Tables 4.2.6.8 and 6.1.1.4'

loop_
_geom_angle_atom_site_label_1
_geom_angle_atom_site_label_2
_geom_angle_atom_site_label_3
_geom_angle
_geom_angle_site_symmetry_1
_geom_angle_site_symmetry_3
_geom_angle_publ_flag
C1 Nb1 C13 77.9(4) . . ?
C1 Nb1 C22 116.7(4) . . ?
C13 Nb1 C22 139.6(4) . . ?
C1 Nb1 C14 75.8(4) . . ?
C13 Nb1 C14 34.7(4) . . ?
C22 Nb1 C14 108.8(4) . . ?
C1 Nb1 C21 82.3(4) . . ?
C13 Nb1 C21 141.4(4) . . ?
C22 Nb1 C21 35.0(4) . . ?
C14 Nb1 C21 108.2(4) . . ?
C1 Nb1 C25 78.0(4) . . ?
C13 Nb1 C25 155.8(4) . . ?
C22 Nb1 C25 56.5(4) . . ?
C14 Nb1 C25 137.8(4) . . ?
C21 Nb1 C25 35.3(3) . . ?
C1 Nb1 C15 108.6(4) . . ?
C13 Nb1 C15 57.4(4) . . ?
C22 Nb1 C15 82.3(4) . . ?
C14 Nb1 C15 35.4(4) . . ?
C21 Nb1 C15 99.4(4) . . ?
C25 Nb1 C15 134.3(4) . . ?
C1 Nb1 C12 111.1(4) . . ?
C13 Nb1 C12 35.0(4) . . ?
C22 Nb1 C12 124.7(4) . . ?
C14 Nb1 C12 58.1(4) . . ?
C21 Nb1 C12 154.9(4) . . ?
C25 Nb1 C12 164.1(4) . . ?
C15 Nb1 C12 56.8(4) . . ?
C1 Nb1 C23 133.7(4) . . ?
C13 Nb1 C23 148.3(4) . . ?
C22 Nb1 C23 34.6(3) . . ?
C14 Nb1 C23 135.9(4) . . ?
C21 Nb1 C23 58.4(4) . . ?
C25 Nb1 C23 55.9(4) . . ?
C15 Nb1 C23 101.6(4) . . ?
C12 Nb1 C23 114.7(4) . . ?
C1 Nb1 C24 106.7(4) . . ?
C13 Nb1 C24 160.5(4) . . ?
C22 Nb1 C24 56.0(4) . . ?
C14 Nb1 C24 164.4(4) . . ?
C21 Nb1 C24 57.8(4) . . ?
C25 Nb1 C24 33.4(3) . . ?
C15 Nb1 C24 134.3(4) . . ?
C12 Nb1 C24 131.5(4) . . ?
C23 Nb1 C24 33.1(4) . . ?
C1 Nb1 C11 132.2(3) . . ?
C13 Nb1 C11 57.3(4) . . ?
C22 Nb1 C11 91.6(4) . . ?
C14 Nb1 C11 58.2(4) . . ?
C21 Nb1 C11 121.9(4) . . ?
C25 Nb1 C11 146.1(4) . . ?
C15 Nb1 C11 34.3(3) . . ?
C12 Nb1 C11 33.7(3) . . ?
C23 Nb1 C11 91.7(4) . . ?
C24 Nb1 C11 121.1(4) . . ?
C1 Nb1 P1 85.0(3) . . ?
C13 Nb1 P1 87.0(3) . . ?
C22 Nb1 P1 129.6(3) . . ?
C14 Nb1 P1 120.9(3) . . ?
C21 Nb1 P1 124.1(3) . . ?
C25 Nb1 P1 88.7(3) . . ?
C15 Nb1 P1 136.1(3) . . ?
C12 Nb1 P1 79.4(3) . . ?
C23 Nb1 P1 97.0(3) . . ?
C24 Nb1 P1 74.7(3) . . ?
C11 Nb1 P1 106.6(2) . . ?
O1 Nb2 Cl4 98.0(4) . . ?
O1 Nb2 Cl2 96.7(4) . . ?
Cl4 Nb2 Cl2 165.33(14) . . ?
O1 Nb2 Cl3 96.1(3) . . ?
Cl4 Nb2 Cl3 89.38(11) . . ?
Cl2 Nb2 Cl3 88.60(15) . . ?
O1 Nb2 O2 178.3(4) . . ?
Cl4 Nb2 O2 82.47(19) . . ?
Cl2 Nb2 O2 82.9(2) . . ?
Cl3 Nb2 O2 82.28(19) . . ?
O1 Nb2 Cl5 97.1(3) . . ?
Cl4 Nb2 Cl5 89.26(13) . . ?
Cl2 Nb2 Cl5 89.39(16) . . ?
Cl3 Nb2 Cl5 166.79(13) . . ?
O2 Nb2 Cl5 84.5(2) . . ?
C4 Si1 C2 111.7(7) . . ?
C4 Si1 C3 111.5(6) . . ?
C2 Si1 C3 109.4(7) . . ?
C4 Si1 C11 111.2(5) . . ?
C2 Si1 C11 109.8(5) . . ?
C3 Si1 C11 103.0(5) . . ?
C6 Si2 C7 111.1(9) . . ?
C6 Si2 C5 112.4(11) . . ?
C7 Si2 C5 106.4(8) . . ?
C6 Si2 C21 105.4(6) . . ?
C7 Si2 C21 110.5(6) . . ?
C5 Si2 C21 111.2(6) . . ?
C51 P1 C41 102.6(5) . . ?
C51 P1 Cl1 99.0(4) . . ?
C41 P1 Cl1 98.6(5) . . ?
C51 P1 Nb1 122.5(4) . . ?
C41 P1 Nb1 115.9(3) . . ?
Cl1 P1 Nb1 114.46(19) . . ?
C64 O2 C61 108.2(8) . . ?
C64 O2 Nb2 125.2(6) . . ?
C61 O2 Nb2 125.8(6) . . ?
C1 N1 C31 175.9(12) . . ?
N1 C1 Nb1 175.4(9) . . ?
Si1 C2 H2A 109.5 . . ?
Si1 C2 H2B 109.5 . . ?
H2A C2 H2B 109.5 . . ?
Si1 C2 H2C 109.5 . . ?
H2A C2 H2C 109.5 . . ?
H2B C2 H2C 109.5 . . ?
Si1 C3 H3A 109.5 . . ?
Si1 C3 H3B 109.5 . . ?
H3A C3 H3B 109.5 . . ?
Si1 C3 H3C 109.5 . . ?
H3A C3 H3C 109.5 . . ?
H3B C3 H3C 109.5 . . ?
Si1 C4 H4A 109.5 . . ?
Si1 C4 H4B 109.5 . . ?
H4A C4 H4B 109.5 . . ?
Si1 C4 H4C 109.5 . . ?
H4A C4 H4C 109.5 . . ?
H4B C4 H4C 109.5 . . ?
Si2 C5 H5A 109.5 . . ?
Si2 C5 H5B 109.5 . . ?
H5A C5 H5B 109.5 . . ?
Si2 C5 H5C 109.5 . . ?
H5A C5 H5C 109.5 . . ?
H5B C5 H5C 109.5 . . ?
Si2 C6 H6A 109.5 . . ?
Si2 C6 H6B 109.5 . . ?
H6A C6 H6B 109.5 . . ?
Si2 C6 H6C 109.5 . . ?
H6A C6 H6C 109.5 . . ?
H6B C6 H6C 109.5 . . ?
Si2 C7 H7A 109.5 . . ?
Si2 C7 H7B 109.5 . . ?
H7A C7 H7B 109.5 . . ?
Si2 C7 H7C 109.5 . . ?
H7A C7 H7C 109.5 . . ?
H7B C7 H7C 109.5 . . ?
C12 C11 C15 106.6(9) . . ?
C12 C11 Si1 125.0(8) . . ?
C15 C11 Si1 125.5(8) . . ?
C12 C11 Nb1 71.0(6) . . ?
C15 C11 Nb1 70.2(6) . . ?
Si1 C11 Nb1 138.9(5) . . ?
C11 C12 C13 108.2(10) . . ?
C11 C12 Nb1 75.3(6) . . ?
C13 C12 Nb1 69.5(6) . . ?
C11 C12 H12 125.7 . . ?
C13 C12 H12 125.7 . . ?
Nb1 C12 H12 125.7 . . ?
C14 C13 C12 109.6(11) . . ?
C14 C13 Nb1 73.1(7) . . ?
C12 C13 Nb1 75.5(6) . . ?
C14 C13 H13 124.9 . . ?
C12 C13 H13 124.9 . . ?
Nb1 C13 H13 124.9 . . ?
C13 C14 C15 106.4(10) . . ?
C13 C14 Nb1 72.1(6) . . ?
C15 C14 Nb1 74.2(6) . . ?
C13 C14 H14 126.4 . . ?
C15 C14 H14 126.4 . . ?
Nb1 C14 H14 126.4 . . ?
C11 C15 C14 109.1(10) . . ?
C11 C15 Nb1 75.6(6) . . ?
C14 C15 Nb1 70.4(6) . . ?
C11 C15 H15 125.3 . . ?
C14 C15 H15 125.3 . . ?
Nb1 C15 H15 125.3 . . ?
C22 C21 C25 103.1(9) . . ?
C22 C21 Si2 127.0(9) . . ?
C25 C21 Si2 127.7(9) . . ?
C22 C21 Nb1 71.4(6) . . ?
C25 C21 Nb1 73.1(6) . . ?
Si2 C21 Nb1 132.1(5) . . ?
C23 C22 C21 111.0(10) . . ?
C23 C22 Nb1 75.5(6) . . ?
C21 C22 Nb1 73.7(6) . . ?
C23 C22 H22 124.3 . . ?
C21 C22 H22 124.3 . . ?
Nb1 C22 H22 124.3 . . ?
C24 C23 C22 107.0(10) . . ?
C24 C23 Nb1 74.7(6) . . ?
C22 C23 Nb1 69.9(5) . . ?
C24 C23 H23 126.3 . . ?
C22 C23 H23 126.3 . . ?
Nb1 C23 H23 126.3 . . ?
C23 C24 C25 108.7(10) . . ?
C23 C24 Nb1 72.3(6) . . ?
C25 C24 Nb1 71.2(6) . . ?
C23 C24 H24 125.6 . . ?
C25 C24 H24 125.6 . . ?
Nb1 C24 H24 125.6 . . ?
C24 C25 C21 110.2(10) . . ?
C24 C25 Nb1 75.4(6) . . ?
C21 C25 Nb1 71.6(6) . . ?
C24 C25 H25 124.7 . . ?
C21 C25 H25 124.7 . . ?
Nb1 C25 H25 124.7 . . ?
C32 C31 C36 123.4(10) . . ?
C32 C31 N1 118.5(10) . . ?
C36 C31 N1 118.1(10) . . ?
C31 C32 C33 117.3(11) . . ?
C31 C32 C37 122.1(10) . . ?
C33 C32 C37 120.6(11) . . ?
C34 C33 C32 120.5(12) . . ?
C34 C33 H33 119.8 . . ?
C32 C33 H33 119.8 . . ?
C33 C34 C35 121.8(12) . . ?
C33 C34 H34 119.1 . . ?
C35 C34 H34 119.1 . . ?
C36 C35 C34 118.4(12) . . ?
C36 C35 H35 120.8 . . ?
C34 C35 H35 120.8 . . ?
C35 C36 C31 118.5(12) . . ?
C35 C36 C38 120.7(12) . . ?
C31 C36 C38 120.7(11) . . ?
C32 C37 H37A 109.5 . . ?
C32 C37 H37B 109.5 . . ?
H37A C37 H37B 109.5 . . ?
C32 C37 H37C 109.5 . . ?
H37A C37 H37C 109.5 . . ?
H37B C37 H37C 109.5 . . ?
C36 C38 H38A 109.5 . . ?
C36 C38 H38B 109.5 . . ?
H38A C38 H38B 109.5 . . ?
C36 C38 H38C 109.5 . . ?
H38A C38 H38C 109.5 . . ?
H38B C38 H38C 109.5 . . ?
C42 C41 C46 118.5(13) . . ?
C42 C41 P1 121.3(10) . . ?
C46 C41 P1 120.1(12) . . ?
C41 C42 C43 123.7(16) . . ?
C41 C42 H42 118.1 . . ?
C43 C42 H42 118.1 . . ?
C44 C43 C42 114.7(18) . . ?
C44 C43 H43 122.6 . . ?
C42 C43 H43 122.6 . . ?
C45 C44 C43 126.4(19) . . ?
C45 C44 H44 116.8 . . ?
C43 C44 H44 116.8 . . ?
C44 C45 C46 116.6(18) . . ?
C44 C45 H45 121.7 . . ?
C46 C45 H45 121.7 . . ?
C41 C46 C45 119.9(16) . . ?
C41 C46 H46 120.0 . . ?
C45 C46 H46 120.0 . . ?
C52 C51 C56 117.5(10) . . ?
C52 C51 P1 120.5(8) . . ?
C56 C51 P1 121.9(9) . . ?
C51 C52 C53 120.7(11) . . ?
C51 C52 H52 119.7 . . ?
C53 C52 H52 119.7 . . ?
C54 C53 C52 119.1(12) . . ?
C54 C53 H53 120.4 . . ?
C52 C53 H53 120.4 . . ?
C55 C54 C53 122.6(11) . . ?
C55 C54 H54 118.7 . . ?
C53 C54 H54 118.7 . . ?
C54 C55 C56 119.6(12) . . ?
C54 C55 H55 120.2 . . ?
C56 C55 H55 120.2 . . ?
C55 C56 C51 120.5(12) . . ?
C55 C56 H56 119.8 . . ?
C51 C56 H56 119.8 . . ?
O2 C61 C62 106.5(9) . . ?
O2 C61 H61A 110.4 . . ?
C62 C61 H61A 110.4 . . ?
O2 C61 H61B 110.4 . . ?
C62 C61 H61B 110.4 . . ?
H61A C61 H61B 108.6 . . ?
C61 C62 C63 104.5(11) . . ?
C61 C62 H62A 110.9 . . ?
C63 C62 H62A 110.9 . . ?
C61 C62 H62B 110.9 . . ?
C63 C62 H62B 110.9 . . ?
H62A C62 H62B 108.9 . . ?
C64 C63 C62 105.0(10) . . ?
C64 C63 H63A 110.7 . . ?
C62 C63 H63A 110.7 . . ?
C64 C63 H63B 110.7 . . ?
C62 C63 H63B 110.7 . . ?
H63A C63 H63B 108.8 . . ?
O2 C64 C63 105.6(9) . . ?
O2 C64 H64A 110.6 . . ?
C63 C64 H64A 110.6 . . ?
O2 C64 H64B 110.6 . . ?
C63 C64 H64B 110.6 . . ?
H64A C64 H64B 108.7 . . ?

loop_
_geom_bond_atom_site_label_1
_geom_bond_atom_site_label_2
_geom_bond_distance
_geom_bond_site_symmetry_2
_geom_bond_publ_flag
Nb1 C1 2.127(14) . ?
Nb1 C13 2.322(11) . ?
Nb1 C22 2.332(10) . ?
Nb1 C14 2.334(10) . ?
Nb1 C21 2.361(10) . ?
Nb1 C25 2.381(10) . ?
Nb1 C15 2.384(11) . ?
Nb1 C12 2.399(10) . ?
Nb1 C23 2.404(10) . ?
Nb1 C24 2.434(10) . ?
Nb1 C11 2.454(10) . ?
Nb1 P1 2.547(3) . ?
Nb2 O1 1.691(9) . ?
Nb2 Cl4 2.367(3) . ?
Nb2 Cl2 2.383(4) . ?
Nb2 Cl3 2.387(3) . ?
Nb2 O2 2.392(7) . ?
Nb2 Cl5 2.414(4) . ?
Cl1 P1 2.036(6) . ?
Si1 C4 1.838(12) . ?
Si1 C2 1.868(12) . ?
Si1 C3 1.884(13) . ?
Si1 C11 1.889(11) . ?
Si2 C6 1.805(17) . ?
Si2 C7 1.841(15) . ?
Si2 C5 1.866(15) . ?
Si2 C21 1.874(11) . ?
P1 C51 1.798(11) . ?
P1 C41 1.840(12) . ?
O2 C64 1.466(12) . ?
O2 C61 1.475(12) . ?
N1 C1 1.169(14) . ?
N1 C31 1.393(14) . ?
C2 H2A 0.9600 . ?
C2 H2B 0.9600 . ?
C2 H2C 0.9600 . ?
C3 H3A 0.9600 . ?
C3 H3B 0.9600 . ?
C3 H3C 0.9600 . ?
C4 H4A 0.9600 . ?
C4 H4B 0.9600 . ?
C4 H4C 0.9600 . ?
C5 H5A 0.9600 . ?
C5 H5B 0.9600 . ?
C5 H5C 0.9600 . ?
C6 H6A 0.9600 . ?
C6 H6B 0.9600 . ?
C6 H6C 0.9600 . ?
C7 H7A 0.9600 . ?
C7 H7B 0.9600 . ?
C7 H7C 0.9600 . ?
C11 C12 1.408(13) . ?
C11 C15 1.428(14) . ?
C12 C13 1.423(15) . ?
C12 H12 0.9800 . ?
C13 C14 1.390(16) . ?
C13 H13 0.9800 . ?
C14 C15 1.433(15) . ?
C14 H14 0.9800 . ?
C15 H15 0.9800 . ?
C21 C22 1.411(15) . ?
C21 C25 1.439(15) . ?
C22 C23 1.409(14) . ?
C22 H22 0.9800 . ?
C23 C24 1.377(15) . ?
C23 H23 0.9800 . ?
C24 C25 1.386(14) . ?
C24 H24 0.9800 . ?
C25 H25 0.9800 . ?
C31 C32 1.358(15) . ?
C31 C36 1.390(15) . ?
C32 C33 1.400(16) . ?
C32 C37 1.497(16) . ?
C33 C34 1.344(17) . ?
C33 H33 0.9300 . ?
C34 C35 1.405(18) . ?
C34 H34 0.9300 . ?
C35 C36 1.373(17) . ?
C35 H35 0.9300 . ?
C36 C38 1.503(18) . ?
C37 H37A 0.9600 . ?
C37 H37B 0.9600 . ?
C37 H37C 0.9600 . ?
C38 H38A 0.9600 . ?
C38 H38B 0.9600 . ?
C38 H38C 0.9600 . ?
C41 C42 1.370(18) . ?
C41 C46 1.381(18) . ?
C42 C43 1.385(17) . ?
C42 H42 0.9300 . ?
C43 C44 1.37(3) . ?
C43 H43 0.9300 . ?
C44 C45 1.34(3) . ?
C44 H44 0.9300 . ?
C45 C46 1.43(2) . ?
C45 H45 0.9300 . ?
C46 H46 0.9300 . ?
C51 C52 1.376(15) . ?
C51 C56 1.422(15) . ?
C52 C53 1.398(14) . ?
C52 H52 0.9300 . ?
C53 C54 1.354(17) . ?
C53 H53 0.9300 . ?
C54 C55 1.337(18) . ?
C54 H54 0.9300 . ?
C55 C56 1.377(16) . ?
C55 H55 0.9300 . ?
C56 H56 0.9300 . ?
C61 C62 1.487(16) . ?
C61 H61A 0.9700 . ?
C61 H61B 0.9700 . ?
C62 C63 1.491(17) . ?
C62 H62A 0.9700 . ?
C62 H62B 0.9700 . ?
C63 C64 1.481(16) . ?
C63 H63A 0.9700 . ?
C63 H63B 0.9700 . ?
C64 H64A 0.9700 . ?
C64 H64B 0.9700 . ?
